data_7706458
loop_
_publ_author_name
'Tang, Yongxing'
'Li, Kejia'
'Chinnam, Ajay Kumar'
'Staples, Richard J.'
'Shreeve, Jean'ne M.'

_publ_section_title
;
 Mono-N-oxidation of heterocycle-fused pyrimidines.
;
_journal_issue 6
_journal_name_full 'Dalton transactions (Cambridge, England : 2003)'
_journal_page_first 2143
_journal_page_last 2148
_journal_paper_doi 10.1039/d0dt03260c
_journal_volume 50
_journal_year 2021
_chemical_absolute_configuration unk
_chemical_formula_moiety 'C4 H4 N6 O2, H2 O'
_chemical_formula_sum 'C4 H6 N6 O3'
_chemical_formula_weight 186.15
_space_group_crystal_system tetragonal
_space_group_IT_number 86
_space_group_name_Hall '-P 4bc'
_space_group_name_H-M_alt 'P 42/n :2'
_atom_sites_solution_hydrogens difmap
_atom_sites_solution_primary dual
_audit_creation_date 2020-10-07
_audit_creation_method
;
Olex2 1.3-alpha
(compiled 2020.09.11 svn.r3730fd0d for OlexSys, GUI svn.r6159)
;
_audit_update_record
;
2020-10-27 deposited with the CCDC.	2021-01-19 downloaded from the CCDC.
;
_cell_angle_alpha 90
_cell_angle_beta 90
_cell_angle_gamma 90
_cell_formula_units_Z 8
_cell_length_a 14.9237(4)
_cell_length_b 14.9237(4)
_cell_length_c 7.6656(3)
_cell_measurement_reflns_used 3068
_cell_measurement_temperature 100.00(11)
_cell_measurement_theta_max 75.6950
_cell_measurement_theta_min 5.9210
_cell_volume 1707.26(9)
_computing_cell_refinement 'CrysAlisPro 1.171.40.84a (Rigaku OD, 2020)'
_computing_data_collection 'CrysAlisPro 1.171.40.84a (Rigaku OD, 2020)'
_computing_data_reduction 'CrysAlisPro 1.171.40.84a (Rigaku OD, 2020)'
_computing_molecular_graphics
;
O. V. Dolomanov, L. J. Bourhis, R. J. Gildea, J. A. K. Howard and H. Puschmann,
OLEX2: a complete structure solution, refinement and analysis program.
J. Appl. Cryst. (2009). 42, 339-341.
;
_computing_publication_material
;
O. V. Dolomanov, L. J. Bourhis, R. J. Gildea, J. A. K. Howard and H. Puschmann,
OLEX2: a complete structure solution, refinement and analysis program.
J. Appl. Cryst. (2009). 42, 339-341.
;
_computing_structure_refinement 'SHELXL (Sheldrick, Acta Cryst. A64 2008, 112-122)'
_computing_structure_solution 'SHELXT (Sheldrick, G.M. (2015). Acta Cryst. A71, 3-8)'
_diffrn_ambient_environment N~2~
_diffrn_ambient_temperature 100.00(11)
_diffrn_detector 'Hybrid Pixel Array Detector'
_diffrn_detector_area_resol_mean 10.0000
_diffrn_detector_type HyPix
_diffrn_measured_fraction_theta_full 1.000
_diffrn_measured_fraction_theta_max 0.975
_diffrn_measurement_details
;
List of Runs (angles in degrees, time in seconds):

  # Type    Start    End  Width  t~exp~   \w     \q     \k     \f   Frames
#--------------------------------------------------------------------------
  1  \w    -14.00  12.00   0.50    2.27    --  -47.45  19.00 -60.00   52
  2  \w    -27.00  28.00   0.50    2.27    --  -47.45  19.00 120.00  110
  3  \w     52.00  85.00   0.50    2.27    --   47.45-116.00  11.00   66
  4  \w     35.00  60.00   0.50    9.08    --  107.74 -57.00  30.00   50
  5  \w     36.00  63.00   0.50    9.08    --  107.74 -57.00  60.00   54
  6  \w     37.00  62.00   0.50    9.08    --  107.74 -57.00   0.00   50
  7  \w     43.00 105.00   0.50    9.08    --  107.74-116.00  11.00  124
  8  \w     37.00  62.00   0.50    9.08    --  107.74 -57.00-120.00   50
  9  \w     36.00  62.00   0.50    9.08    --  107.74 -57.00 -90.00   52
 10  \w     38.00  64.00   0.50    9.08    --  107.74 -57.00-150.00   52
 11  \w     58.00 100.00   0.50    9.08    --  107.74 -99.00-180.00   84
 12  \w    134.00 167.00   0.50    9.08    --  107.74  49.00-128.00   66
 13  \w    126.00 171.00   0.50    9.08    --  107.74  77.00 -60.00   90
 14  \w    133.00 159.00   0.50    9.08    --  107.74  57.00 -90.00   52
 15  \w     95.00 128.00   0.50    9.08    --  107.74  49.00-128.00   66
 16  \w    130.00 157.00   0.50    9.08    --  107.74  77.00  60.00   54
 17  \w    134.00 176.00   0.50    9.08    --  107.74  77.00 120.00   84
 18  \w    127.00 169.00   0.50    9.08    --  107.74  57.00 150.00   84
 19  \w    -20.00   7.00   0.50    2.27    --   47.45 -19.00-120.00   54
 20  \w   -113.00 -50.00   0.50    2.27    --  -47.45-163.00-137.00  126
 21  \w   -154.00-111.00   0.50    9.08    --  -86.25 -49.00  83.00   86
 22  \w    -71.00 -45.00   0.50    9.08    --  -86.25 163.00-111.00   52
 23  \w   -107.00 -80.00   0.50    9.08    --  -86.25 -49.00  83.00   54
;
_diffrn_measurement_device 'four-circle diffractometer'
_diffrn_measurement_device_type 'XtaLAB Synergy, Dualflex, HyPix'
_diffrn_measurement_method '\w scans'
_diffrn_orient_matrix_type 'CrysAlisPro convention (1999,Acta A55,543-557)'
_diffrn_orient_matrix_UB_11 0.0570697000
_diffrn_orient_matrix_UB_12 -0.0638222000
_diffrn_orient_matrix_UB_13 -0.1123637000
_diffrn_orient_matrix_UB_21 -0.0240428000
_diffrn_orient_matrix_UB_22 0.0547188000
_diffrn_orient_matrix_UB_23 -0.1639212000
_diffrn_orient_matrix_UB_31 0.0826085000
_diffrn_orient_matrix_UB_32 0.0598780000
_diffrn_orient_matrix_UB_33 0.0299078000
_diffrn_radiation_monochromator mirror
_diffrn_radiation_probe x-ray
_diffrn_radiation_type 'Cu K\a'
_diffrn_radiation_wavelength 1.54184
_diffrn_reflns_av_R_equivalents 0.0505
_diffrn_reflns_av_unetI/netI 0.0412
_diffrn_reflns_Laue_measured_fraction_full 1.000
_diffrn_reflns_Laue_measured_fraction_max 0.975
_diffrn_reflns_limit_h_max 18
_diffrn_reflns_limit_h_min -15
_diffrn_reflns_limit_k_max 18
_diffrn_reflns_limit_k_min -17
_diffrn_reflns_limit_l_max 9
_diffrn_reflns_limit_l_min -9
_diffrn_reflns_number 9080
_diffrn_reflns_point_group_measured_fraction_full 1.000
_diffrn_reflns_point_group_measured_fraction_max 0.975
_diffrn_reflns_theta_full 67.684
_diffrn_reflns_theta_max 77.434
_diffrn_reflns_theta_min 4.189
_diffrn_source 'micro-focus sealed X-ray tube'
_diffrn_source_current 1
_diffrn_source_type 'PhotonJet (Cu) X-ray Source'
_diffrn_source_voltage 50
_exptl_absorpt_coefficient_mu 1.084
_exptl_absorpt_correction_T_max 1.00000
_exptl_absorpt_correction_T_min 0.64346
_exptl_absorpt_correction_type multi-scan
_exptl_absorpt_process_details
;
CrysAlisPro 1.171.40.84a (Rigaku Oxford Diffraction, 2020)
Empirical absorption correction using spherical harmonics,
implemented in SCALE3 ABSPACK scaling algorithm.
;
_exptl_crystal_colour yellow
_exptl_crystal_colour_primary yellow
_exptl_crystal_density_diffrn 1.448
_exptl_crystal_description needle
_exptl_crystal_F_000 768
_exptl_crystal_recrystallization_method 'used as received'
_exptl_crystal_size_max 0.2
_exptl_crystal_size_mid 0.03
_exptl_crystal_size_min 0.03
_refine_diff_density_max 0.250
_refine_diff_density_min -0.267
_refine_diff_density_rms 0.070
_refine_ls_extinction_method none
_refine_ls_goodness_of_fit_ref 1.144
_refine_ls_hydrogen_treatment constr
_refine_ls_matrix_type full
_refine_ls_number_parameters 120
_refine_ls_number_reflns 1775
_refine_ls_number_restraints 0
_refine_ls_restrained_S_all 1.144
_refine_ls_R_factor_all 0.0670
_refine_ls_R_factor_gt 0.0613
_refine_ls_shift/su_max 0.000
_refine_ls_shift/su_mean 0.000
_refine_ls_structure_factor_coef Fsqd
_refine_ls_weighting_details 'w=1/[\s^2^(Fo^2^)+(0.0465P)^2^+2.3728P] where P=(Fo^2^+2Fc^2^)/3'
_refine_ls_weighting_scheme calc
_refine_ls_wR_factor_gt 0.1468
_refine_ls_wR_factor_ref 0.1497
_reflns_Friedel_coverage 0.000
_reflns_number_gt 1559
_reflns_number_total 1775
_reflns_threshold_expression 'I > 2\s(I)'
_cod_data_source_file d0dt03260c1.cif
_cod_data_source_block js920g
_cod_depositor_comments 'Adding full bibliography for 7706457--7706460.cif.'
_cod_original_cell_volume 1707.26(11)
_cod_original_sg_symbol_H-M 'P 42/n'
_cod_database_code 7706458
_shelx_shelxl_version_number 2018/3
_chemical_oxdiff_formula C4H4N6O2
_chemical_oxdiff_usercomment YT2
_shelx_space_group_comment
;
The symmetry employed for this shelxl refinement is uniquely defined
by the following loop, which should always be used as a source of
symmetry information in preference to the above space-group names.
They are only intended as comments.
;
_reflns_odcompleteness_completeness 99.82
_reflns_odcompleteness_iscentric 1
_reflns_odcompleteness_theta 66.97
_olex2_refinement_description
;
1. Fixed Uiso
 At 1.2 times of:
  All N(H,H) groups
 At 1.5 times of:
  All O(H,H) groups
2.a Riding coordinates:
 N5(H5A,H5B), N6(H6A,H6B), O1W(H1WA,H1WB)
;
_smtbx_masks_void_probe_radius 1.2
_smtbx_masks_void_truncation_radius 1.2
_olex2_diffrn_ambient_temperature_device 'Oxford Cryosystems'
_olex2_exptl_crystal_mounting_method 'The crystal was mounted on a nylon loop with paratone oil'
_olex2_submission_original_sample_id YT2
_olex2_submission_special_instructions 'No special instructions were received'
_oxdiff_exptl_absorpt_empirical_details
;
Empirical correction (ABSPACK) includes:
- Absorption correction using spherical harmonics
- Frame scaling
;
_oxdiff_exptl_absorpt_empirical_full_max 1.556
_oxdiff_exptl_absorpt_empirical_full_min 0.499

loop_
_space_group_symop_operation_xyz
'x, y, z'
'-y, x+1/2, z+1/2'
'-x+1/2, -y+1/2, z'
'y+1/2, -x, z+1/2'
'-x, -y, -z'
'y, -x-1/2, -z-1/2'
'x-1/2, y-1/2, -z'
'-y-1/2, x, -z-1/2'

loop_
_atom_site_label
_atom_site_type_symbol
_atom_site_fract_x
_atom_site_fract_y
_atom_site_fract_z
_atom_site_U_iso_or_equiv
_atom_site_adp_type
_atom_site_occupancy
_atom_site_site_symmetry_order
_atom_site_calc_flag
_atom_site_refinement_flags_posn
_atom_site_refinement_flags_adp
_atom_site_refinement_flags_occupancy
_atom_site_disorder_assembly
_atom_site_disorder_group
O1 O 0.59526(17) 0.56155(17) -0.0457(2) 0.0550(8) Uani 1 1 d . . . . .
O2 O 0.42018(11) 0.73799(11) -0.60307(19) 0.0228(4) Uani 1 1 d . . . . .
N1 N 0.45066(13) 0.70920(13) -0.4481(2) 0.0210(5) Uani 1 1 d . . . . .
N2 N 0.43182(13) 0.72043(13) -0.1354(2) 0.0228(5) Uani 1 1 d . . . . .
N3 N 0.53155(17) 0.62241(17) 0.0149(3) 0.0381(6) Uani 1 1 d . . . . .
N4 N 0.59921(19) 0.5591(2) -0.2255(3) 0.0487(8) Uani 1 1 d . . . . .
N5 N 0.34957(13) 0.80606(13) -0.3291(2) 0.0214(5) Uani 1 1 d . . . . .
H5A H 0.321934 0.832543 -0.245229 0.026 Uiso 1 1 d R U . . .
H5B H 0.338044 0.820273 -0.435499 0.026 Uiso 1 1 d R U . . .
N6 N 0.54267(16) 0.61093(16) -0.5932(3) 0.0328(6) Uani 1 1 d . . . . .
H6A H 0.523616 0.631693 -0.691034 0.039 Uiso 1 1 d R U . . .
H6B H 0.581306 0.568143 -0.591884 0.039 Uiso 1 1 d R U . . .
C1 C 0.41050(15) 0.74547(15) -0.2970(3) 0.0210(5) Uani 1 1 d . . . . .
C2 C 0.49687(17) 0.65724(17) -0.1281(3) 0.0262(6) Uani 1 1 d . . . . .
C3 C 0.53899(18) 0.61720(19) -0.2739(3) 0.0314(6) Uani 1 1 d . . . . .
C4 C 0.51198(17) 0.64424(17) -0.4472(3) 0.0262(6) Uani 1 1 d . . . . .
O1W O 0.34915(12) 0.53421(13) -0.3654(2) 0.0313(5) Uani 1 1 d . . . . .
H1WA H 0.314198 0.535859 -0.277864 0.047 Uiso 1 1 d R U . . .
H1WB H 0.318658 0.556869 -0.448154 0.047 Uiso 1 1 d R U . . .

loop_
_atom_site_aniso_label
_atom_site_aniso_U_11
_atom_site_aniso_U_22
_atom_site_aniso_U_33
_atom_site_aniso_U_23
_atom_site_aniso_U_13
_atom_site_aniso_U_12
O1 0.0703(16) 0.0781(17) 0.0166(9) 0.0018(10) -0.0042(9) 0.0483(13)
O2 0.0272(9) 0.0277(9) 0.0136(8) 0.0025(6) -0.0031(6) -0.0003(6)
N1 0.0253(10) 0.0239(10) 0.0139(9) 0.0009(7) -0.0010(7) 0.0000(8)
N2 0.0258(10) 0.0267(10) 0.0158(9) -0.0002(8) -0.0004(7) 0.0015(8)
N3 0.0456(14) 0.0494(15) 0.0191(11) 0.0007(10) -0.0017(10) 0.0236(11)
N4 0.0617(17) 0.0687(18) 0.0158(11) -0.0007(11) -0.0028(10) 0.0397(15)
N5 0.0242(10) 0.0262(10) 0.0138(9) 0.0001(7) 0.0012(7) 0.0045(8)
N6 0.0403(13) 0.0426(13) 0.0155(10) -0.0015(9) -0.0006(9) 0.0172(10)
C1 0.0227(11) 0.0220(11) 0.0185(11) -0.0019(8) 0.0008(9) -0.0031(9)
C2 0.0304(13) 0.0322(13) 0.0158(11) 0.0014(9) 0.0002(9) 0.0069(10)
C3 0.0332(14) 0.0430(15) 0.0180(12) -0.0010(10) -0.0008(10) 0.0136(11)
C4 0.0274(12) 0.0334(13) 0.0179(11) -0.0009(9) 0.0025(9) 0.0053(10)
O1W 0.0321(10) 0.0424(11) 0.0194(8) 0.0009(7) 0.0027(7) 0.0125(8)

loop_
_atom_type_symbol
_atom_type_description
_atom_type_scat_dispersion_real
_atom_type_scat_dispersion_imag
_atom_type_scat_source
C C 0.0181 0.0091 'International Tables Vol C Tables 4.2.6.8 and 6.1.1.4'
H H 0.0000 0.0000 'International Tables Vol C Tables 4.2.6.8 and 6.1.1.4'
N N 0.0311 0.0180 'International Tables Vol C Tables 4.2.6.8 and 6.1.1.4'
O O 0.0492 0.0322 'International Tables Vol C Tables 4.2.6.8 and 6.1.1.4'

loop_
_geom_angle_atom_site_label_1
_geom_angle_atom_site_label_2
_geom_angle_atom_site_label_3
_geom_angle
_geom_angle_site_symmetry_1
_geom_angle_site_symmetry_3
_geom_angle_publ_flag
N4 O1 N3 112.26(18) . . ?
O2 N1 C1 117.34(19) . . ?
C4 N1 O2 118.06(19) . . ?
C4 N1 C1 124.4(2) . . ?
C1 N2 C2 113.9(2) . . ?
C2 N3 O1 104.3(2) . . ?
C3 N4 O1 103.7(2) . . ?
H5A N5 H5B 120.0 . . ?
C1 N5 H5A 120.8 . . ?
C1 N5 H5B 119.2 . . ?
H6A N6 H6B 120.0 . . ?
C4 N6 H6A 119.6 . . ?
C4 N6 H6B 120.4 . . ?
N2 C1 N1 123.6(2) . . ?
N5 C1 N1 114.0(2) . . ?
N5 C1 N2 122.4(2) . . ?
N2 C2 C3 125.4(2) . . ?
N3 C2 N2 126.2(2) . . ?
N3 C2 C3 108.4(2) . . ?
N4 C3 C2 111.3(2) . . ?
N4 C3 C4 129.8(2) . . ?
C2 C3 C4 119.0(2) . . ?
N1 C4 C3 113.6(2) . . ?
N6 C4 N1 120.8(2) . . ?
N6 C4 C3 125.7(2) . . ?
H1WA O1W H1WB 104.4 . . ?

loop_
_geom_bond_atom_site_label_1
_geom_bond_atom_site_label_2
_geom_bond_distance
_geom_bond_site_symmetry_2
_geom_bond_publ_flag
O1 N3 1.394(3) . ?
O1 N4 1.381(3) . ?
O2 N1 1.342(2) . ?
N1 C1 1.412(3) . ?
N1 C4 1.333(3) . ?
N2 C1 1.333(3) . ?
N2 C2 1.355(3) . ?
N3 C2 1.319(3) . ?
N4 C3 1.302(3) . ?
N5 H5A 0.8600 . ?
N5 H5B 0.8602 . ?
N5 C1 1.306(3) . ?
N6 H6A 0.8596 . ?
N6 H6B 0.8605 . ?
N6 C4 1.308(3) . ?
C2 C3 1.415(3) . ?
C3 C4 1.446(3) . ?
O1W H1WA 0.8503 . ?
O1W H1WB 0.8507 . ?

loop_
_geom_hbond_atom_site_label_D
_geom_hbond_atom_site_label_H
_geom_hbond_atom_site_label_A
_geom_hbond_distance_DH
_geom_hbond_distance_HA
_geom_hbond_distance_DA
_geom_hbond_angle_DHA
_geom_hbond_site_symmetry_A
_geom_hbond_publ_flag
N5 H5A O2 0.86 1.92 2.759(2) 163.6 2_655 yes
N6 H6A N3 0.86 2.26 3.013(3) 146.1 1_554 yes
N6 H6B O1W 0.86 1.88 2.720(3) 166.7 5_664 yes
O1W H1WA O2 0.85 1.88 2.694(2) 161.0 4_465 yes
O1W H1WB N2 0.85 2.06 2.869(3) 159.0 4_464 yes

loop_
_geom_torsion_atom_site_label_1
_geom_torsion_atom_site_label_2
_geom_torsion_atom_site_label_3
_geom_torsion_atom_site_label_4
_geom_torsion
_geom_torsion_site_symmetry_1
_geom_torsion_site_symmetry_2
_geom_torsion_site_symmetry_3
_geom_torsion_site_symmetry_4
_geom_torsion_publ_flag
O1 N3 C2 N2 -179.8(3) . . . . ?
O1 N3 C2 C3 0.4(3) . . . . ?
O1 N4 C3 C2 0.4(4) . . . . ?
O1 N4 C3 C4 -179.9(3) . . . . ?
O2 N1 C1 N2 177.4(2) . . . . ?
O2 N1 C1 N5 -2.3(3) . . . . ?
O2 N1 C4 N6 1.3(4) . . . . ?
O2 N1 C4 C3 -179.0(2) . . . . ?
N2 C2 C3 N4 179.7(3) . . . . ?
N2 C2 C3 C4 -0.1(4) . . . . ?
N3 O1 N4 C3 -0.1(4) . . . . ?
N3 C2 C3 N4 -0.5(4) . . . . ?
N3 C2 C3 C4 179.8(3) . . . . ?
N4 O1 N3 C2 -0.2(4) . . . . ?
N4 C3 C4 N1 -176.9(3) . . . . ?
N4 C3 C4 N6 2.8(5) . . . . ?
C1 N1 C4 N6 176.4(2) . . . . ?
C1 N1 C4 C3 -3.8(3) . . . . ?
C1 N2 C2 N3 178.5(3) . . . . ?
C1 N2 C2 C3 -1.7(4) . . . . ?
C2 N2 C1 N1 0.8(3) . . . . ?
C2 N2 C1 N5 -179.6(2) . . . . ?
C2 C3 C4 N1 2.8(4) . . . . ?
C2 C3 C4 N6 -177.5(3) . . . . ?
C4 N1 C1 N2 2.2(4) . . . . ?
C4 N1 C1 N5 -177.4(2) . . . . ?

loop_
_smtbx_masks_void_nr
_smtbx_masks_void_average_x
_smtbx_masks_void_average_y
_smtbx_masks_void_average_z
_smtbx_masks_void_volume
_smtbx_masks_void_count_electrons
_smtbx_masks_void_content
1 0.250 0.250 -0.896 152.9 47.2 '2 CH3CN'
2 0.750 0.750 -0.200 152.9 47.2 '2 CH3CN'
